data_7242288
loop_
_publ_author_name
'Schindler, Kevin'
'Crochet, Aur\'elien'
'Zobi, Fabio'

_publ_section_title
;
 Aerobically stable and substitutionally labile \a-diimine rhenium
 dicarbonyl complexes
;
_journal_issue 13
_journal_name_full 'RSC Advances'
_journal_page_first 7511
_journal_page_last 7520
_journal_paper_doi 10.1039/D1RA00514F
_journal_volume 11
_journal_year 2021
_chemical_formula_moiety 'C24 H30 Br N4 O2 Re'
_chemical_formula_sum 'C24 H30 Br N4 O2 Re'
_chemical_formula_weight 672.63
_space_group_crystal_system orthorhombic
_space_group_IT_number 62
_space_group_name_Hall '-P 2ac 2n'
_space_group_name_H-M_alt 'P n m a'
_atom_sites_solution_hydrogens geom
_atom_sites_solution_primary dual
_audit_creation_date 2020-05-27
_audit_creation_method
;
Olex2 1.3
(compiled 2020.02.04 svn.rd84adfe8 for OlexSys, GUI svn.r6032)
;
_audit_update_record
;
2021-01-18 deposited with the CCDC.	2021-02-05 downloaded from the CCDC.
;
_cell_angle_alpha 90
_cell_angle_beta 90
_cell_angle_gamma 90
_cell_formula_units_Z 4
_cell_length_a 14.2929(3)
_cell_length_b 17.3769(3)
_cell_length_c 10.1717(2)
_cell_measurement_reflns_used 47432
_cell_measurement_temperature 200(2)
_cell_measurement_theta_max 68.89
_cell_measurement_theta_min 6.70
_cell_volume 2526.31(8)
_computing_molecular_graphics 'Olex2 1.3 (Dolomanov et al., 2009)'
_computing_publication_material 'Olex2 1.3 (Dolomanov et al., 2009)'
_computing_structure_refinement 'SHELXL 2017/1 (Sheldrick, 2015)'
_computing_structure_solution 'ShelXT (Sheldrick, 2015)'
_diffrn_ambient_temperature 200(2)
_diffrn_detector Pilatus300K
_diffrn_detector_area_resol_mean 5.81
_diffrn_detector_type 'Dectris Pilatus 300K'
_diffrn_measured_fraction_theta_full 0.996
_diffrn_measured_fraction_theta_max 0.991
_diffrn_measurement_device 'Eulerian 4-circle diffractometer'
_diffrn_measurement_device_type 'STOE STADIVARI'
_diffrn_measurement_method 'rotation method, \w scans'
_diffrn_radiation_collimation '1.2 mm, 0.6 diameter'
_diffrn_radiation_monochromator 'Graded multilayer mirror'
_diffrn_radiation_probe x-ray
_diffrn_radiation_type 'Cu K\a'
_diffrn_radiation_wavelength 1.54186
_diffrn_reflns_av_R_equivalents 0.0198
_diffrn_reflns_av_unetI/netI 0.0075
_diffrn_reflns_Laue_measured_fraction_full 0.996
_diffrn_reflns_Laue_measured_fraction_max 0.991
_diffrn_reflns_limit_h_max 11
_diffrn_reflns_limit_h_min -17
_diffrn_reflns_limit_k_max 17
_diffrn_reflns_limit_k_min -20
_diffrn_reflns_limit_l_max 9
_diffrn_reflns_limit_l_min -12
_diffrn_reflns_number 25845
_diffrn_reflns_point_group_measured_fraction_full 0.996
_diffrn_reflns_point_group_measured_fraction_max 0.991
_diffrn_reflns_theta_full 67.686
_diffrn_reflns_theta_max 68.380
_diffrn_reflns_theta_min 6.698
_diffrn_source 'Primux 100 micro'
_exptl_absorpt_coefficient_mu 11.476
_exptl_absorpt_correction_T_max 0.2679
_exptl_absorpt_correction_T_min 0.0792
_exptl_absorpt_correction_type multi-scan
_exptl_absorpt_process_details
;
STOE X-Red32, absorption correction by Gaussian integration, analogous to
P. Coppens, "The Evaluation of Absorption and Extinction in Single-Crystal
Structure Analysis", published in: F. R. Ahmed (Editor), "Crystallographic
Computing", Munksgaard, Copenhagen (1970), 255 - 270. Afterwards scaling of
reflection intensities was performed within STOE LANA. J. Koziskova, F. Hahn,
J. Richter, J. Kozisek, Acta Chimica Slovaca, vol. 9, no. 2, 2016, pp. 136-140.
;
_exptl_crystal_colour black
_exptl_crystal_colour_primary black
_exptl_crystal_density_diffrn 1.768
_exptl_crystal_description plate
_exptl_crystal_F_000 1312
_exptl_crystal_recrystallization_method 'recrystallised from a mixture of ??? and ??? by solvent layering'
_exptl_crystal_size_max 0.35
_exptl_crystal_size_mid 0.2
_exptl_crystal_size_min 0.04
_refine_diff_density_max 0.851
_refine_diff_density_min -0.776
_refine_diff_density_rms 0.093
_refine_ls_extinction_coef 0.00140(5)
_refine_ls_extinction_expression Fc^*^=kFc[1+0.001xFc^2^\l^3^/sin(2\q)]^-1/4^
_refine_ls_extinction_method 'SHELXL-2017/1 (Sheldrick 2017)'
_refine_ls_goodness_of_fit_ref 1.116
_refine_ls_hydrogen_treatment constr
_refine_ls_matrix_type full
_refine_ls_number_parameters 163
_refine_ls_number_reflns 2383
_refine_ls_number_restraints 3
_refine_ls_restrained_S_all 1.116
_refine_ls_R_factor_all 0.0234
_refine_ls_R_factor_gt 0.0227
_refine_ls_shift/su_max 0.001
_refine_ls_shift/su_mean 0.000
_refine_ls_structure_factor_coef Fsqd
_refine_ls_weighting_details 'w=1/[\s^2^(Fo^2^)+(0.0270P)^2^+6.3734P] where P=(Fo^2^+2Fc^2^)/3'
_refine_ls_weighting_scheme calc
_refine_ls_wR_factor_gt 0.0566
_refine_ls_wR_factor_ref 0.0574
_reflns_Friedel_coverage 0.000
_reflns_number_gt 2323
_reflns_number_total 2383
_reflns_threshold_expression 'I > 2\s(I)'
_cod_data_source_file d1ra00514f2.cif
_cod_data_source_block ks47
_cod_database_code 7242288
_shelx_shelxl_version_number 2017/1
_shelx_space_group_comment
;
The symmetry employed for this shelxl refinement is uniquely defined
by the following loop, which should always be used as a source of
symmetry information in preference to the above space-group names.
They are only intended as comments.
;
_olex2_refinement_description
;
1. Fixed Uiso
 At 1.2 times of:
  All C(H) groups
 At 1.5 times of:
  All C(H,H,H) groups
2. Restrained distances
 C6-C8 \\sim C6-C7A
 with sigma of 0.02
 C6-C7 \\sim C6-C9A
 with sigma of 0.02
 C6-C9 \\sim C6-C8A
 with sigma of 0.02
3. Uiso/Uaniso restraints and constraints
Uanis(C9) = Uanis(C8A) = Uanis(C8) = Uanis(C7A) = Uanis(C7) = Uanis(C9A)
4. Others
 Sof(C7A)=Sof(H7AA)=Sof(H7AB)=Sof(H7AC)=Sof(C8A)=Sof(H8AA)=Sof(H8AB)=Sof(H8AC)=
 Sof(C9A)=Sof(H9AA)=Sof(H9AB)=Sof(H9AC)=1-FVAR(1)
 Sof(C7)=Sof(H7A)=Sof(H7B)=Sof(H7C)=Sof(C8)=Sof(H8A)=Sof(H8B)=Sof(H8C)=Sof(C9)=
 Sof(H9A)=Sof(H9B)=Sof(H9C)=FVAR(1)
 Fixed Sof: H13A(0.5) H13B(0.5) H13C(0.5)
5.a Aromatic/amide H refined with riding coordinates:
 C1(H1), C2(H2), C4(H4), C10(H10), C11(H11), C12(H12)
5.b Idealised Me refined as rotating group:
 C7(H7A,H7B,H7C), C7A(H7AA,H7AB,H7AC), C8(H8A,H8B,H8C), C8A(H8AA,H8AB,H8AC),
 C9(H9A,H9B,H9C), C9A(H9AA,H9AB,H9AC), C13(H13A,H13B,H13C)
;
_olex2_exptl_crystal_mounting_method 'The crystal was mounted on a MITIGEN holder with oil'
_olex2_submission_special_instructions 'No special instructions were received'

loop_
_space_group_symop_operation_xyz
'x, y, z'
'-x+1/2, -y, z+1/2'
'-x, y+1/2, -z'
'x+1/2, -y+1/2, -z+1/2'
'-x, -y, -z'
'x-1/2, y, -z-1/2'
'x, -y-1/2, z'
'-x-1/2, y-1/2, z-1/2'

loop_
_atom_site_label
_atom_site_type_symbol
_atom_site_fract_x
_atom_site_fract_y
_atom_site_fract_z
_atom_site_U_iso_or_equiv
_atom_site_adp_type
_atom_site_occupancy
_atom_site_site_symmetry_order
_atom_site_calc_flag
_atom_site_refinement_flags_posn
_atom_site_refinement_flags_adp
_atom_site_refinement_flags_occupancy
_atom_site_disorder_assembly
_atom_site_disorder_group
Re1 Re 0.48020(2) 0.250000 0.51525(2) 0.02058(10) Uani 1 2 d S T P . .
Br1 Br 0.63786(4) 0.250000 0.64201(6) 0.04694(17) Uani 1 2 d S T P . .
O1 O 0.5358(2) 0.12897(17) 0.3147(3) 0.0506(7) Uani 1 1 d . . . . .
N1 N 0.43309(17) 0.32552(14) 0.6727(2) 0.0218(5) Uani 1 1 d . . . . .
N2 N 0.3383(3) 0.250000 0.4460(4) 0.0237(7) Uani 1 2 d S T P . .
N3 N 0.1850(3) 0.250000 0.4319(4) 0.0304(9) Uani 1 2 d S T P . .
C1 C 0.4384(2) 0.40277(18) 0.6694(3) 0.0283(7) Uani 1 1 d . . . . .
H1 H 0.466164 0.426015 0.596880 0.034 Uiso 1 1 calc R . . . .
C2 C 0.4047(3) 0.44888(18) 0.7682(3) 0.0332(8) Uani 1 1 d . . . . .
H2 H 0.410371 0.502053 0.761693 0.040 Uiso 1 1 calc R . . . .
C3 C 0.3620(3) 0.41661(18) 0.8780(3) 0.0306(7) Uani 1 1 d . . . . .
C4 C 0.3599(2) 0.33653(18) 0.8830(3) 0.0251(6) Uani 1 1 d . . . . .
H4 H 0.333944 0.312168 0.955824 0.030 Uiso 1 1 calc R . . . .
C5 C 0.3957(2) 0.29269(16) 0.7812(3) 0.0207(6) Uani 1 1 d . . . . .
C6 C 0.3178(4) 0.4657(2) 0.9867(4) 0.0482(11) Uani 1 1 d D . . . .
C7 C 0.2085(8) 0.4559(5) 0.9670(8) 0.092(2) Uani 0.716(7) 1 d D . . A 1
H7A H 0.190665 0.477033 0.883457 0.138 Uiso 0.716(7) 1 calc GR . . A 1
H7B H 0.176016 0.482582 1.035903 0.138 Uiso 0.716(7) 1 calc GR . . A 1
H7C H 0.192625 0.402273 0.969677 0.138 Uiso 0.716(7) 1 calc GR . . A 1
C7A C 0.2446(17) 0.5157(12) 0.9266(19) 0.092(2) Uani 0.284(7) 1 d D . . A 2
H7AA H 0.271640 0.544953 0.856124 0.138 Uiso 0.284(7) 1 calc GR . . A 2
H7AB H 0.220290 0.550086 0.992028 0.138 Uiso 0.284(7) 1 calc GR . . A 2
H7AC H 0.194910 0.484202 0.892966 0.138 Uiso 0.284(7) 1 calc GR . . A 2
C8 C 0.3383(9) 0.5498(5) 0.9741(9) 0.092(2) Uani 0.716(7) 1 d D . . A 1
H8A H 0.404818 0.557452 0.970811 0.138 Uiso 0.716(7) 1 calc GR . . A 1
H8B H 0.312957 0.576629 1.048390 0.138 Uiso 0.716(7) 1 calc GR . . A 1
H8C H 0.310449 0.569134 0.894842 0.138 Uiso 0.716(7) 1 calc GR . . A 1
C8A C 0.3913(16) 0.5197(12) 1.045(2) 0.092(2) Uani 0.284(7) 1 d D . . A 2
H8AA H 0.434685 0.490642 1.096820 0.138 Uiso 0.284(7) 1 calc GR . . A 2
H8AB H 0.361043 0.557487 1.099025 0.138 Uiso 0.284(7) 1 calc GR . . A 2
H8AC H 0.424222 0.545101 0.974830 0.138 Uiso 0.284(7) 1 calc GR . . A 2
C9 C 0.3449(9) 0.4348(5) 1.1185(8) 0.092(2) Uani 0.716(7) 1 d D . . A 1
H9A H 0.319280 0.384134 1.129276 0.138 Uiso 0.716(7) 1 calc GR . . A 1
H9B H 0.320843 0.468024 1.185926 0.138 Uiso 0.716(7) 1 calc GR . . A 1
H9C H 0.411805 0.432510 1.124808 0.138 Uiso 0.716(7) 1 calc GR . . A 1
C9A C 0.278(2) 0.4175(11) 1.106(2) 0.092(2) Uani 0.284(7) 1 d D . . A 2
H9AA H 0.224620 0.388733 1.078383 0.138 Uiso 0.284(7) 1 calc GR . . A 2
H9AB H 0.261028 0.451724 1.176137 0.138 Uiso 0.284(7) 1 calc GR . . A 2
H9AC H 0.325802 0.382628 1.136949 0.138 Uiso 0.284(7) 1 calc GR . . A 2
C10 C 0.2594(3) 0.250000 0.5132(5) 0.0272(10) Uani 1 2 d S T P . .
H10 H 0.255616 0.250000 0.604452 0.033 Uiso 1 2 calc RS T P . .
C11 C 0.2179(4) 0.250000 0.3060(5) 0.0396(12) Uani 1 2 d S T P . .
H11 H 0.182687 0.250000 0.229106 0.047 Uiso 1 2 calc RS T P . .
C12 C 0.3114(4) 0.250000 0.3159(5) 0.0375(12) Uani 1 2 d S T P . .
H12 H 0.352428 0.250000 0.244877 0.045 Uiso 1 2 calc RS T P . .
C13 C 0.0866(4) 0.250000 0.4715(6) 0.0427(13) Uani 1 2 d S T P . .
H13A H 0.081648 0.233352 0.561217 0.064 Uiso 0.5 1 calc GR . . B -1
H13B H 0.052030 0.215582 0.415959 0.064 Uiso 0.5 1 calc GR . . B -1
H13C H 0.061686 0.301066 0.463314 0.064 Uiso 0.5 1 calc GR . . B -1
C14 C 0.5157(2) 0.1745(2) 0.3908(4) 0.0322(8) Uani 1 1 d . . . . .

loop_
_atom_site_aniso_label
_atom_site_aniso_U_11
_atom_site_aniso_U_22
_atom_site_aniso_U_33
_atom_site_aniso_U_23
_atom_site_aniso_U_13
_atom_site_aniso_U_12
Re1 0.01955(14) 0.02131(13) 0.02086(14) 0.000 0.00283(7) 0.000
Br1 0.0235(3) 0.0724(4) 0.0449(3) 0.000 -0.0054(2) 0.000
O1 0.0667(19) 0.0422(16) 0.0431(16) -0.0166(13) 0.0100(14) 0.0092(14)
N1 0.0209(12) 0.0209(12) 0.0237(12) 0.0012(10) -0.0003(10) -0.0004(10)
N2 0.0260(19) 0.0219(17) 0.0233(18) 0.000 -0.0013(16) 0.000
N3 0.0228(19) 0.032(2) 0.037(2) 0.000 -0.0016(17) 0.000
C1 0.0359(18) 0.0200(14) 0.0289(16) 0.0060(13) -0.0001(14) -0.0045(13)
C2 0.052(2) 0.0168(14) 0.0308(17) 0.0003(13) -0.0019(16) -0.0013(14)
C3 0.0407(19) 0.0223(15) 0.0286(16) -0.0025(13) -0.0023(14) 0.0028(14)
C4 0.0313(16) 0.0203(14) 0.0236(15) -0.0006(12) 0.0015(13) 0.0015(12)
C5 0.0189(13) 0.0189(15) 0.0242(14) 0.0002(12) -0.0016(11) -0.0007(11)
C6 0.080(3) 0.030(2) 0.0347(19) -0.0062(15) 0.011(2) 0.016(2)
C7 0.158(6) 0.051(2) 0.066(3) -0.018(2) 0.038(3) 0.022(3)
C7A 0.158(6) 0.051(2) 0.066(3) -0.018(2) 0.038(3) 0.022(3)
C8 0.158(6) 0.051(2) 0.066(3) -0.018(2) 0.038(3) 0.022(3)
C8A 0.158(6) 0.051(2) 0.066(3) -0.018(2) 0.038(3) 0.022(3)
C9 0.158(6) 0.051(2) 0.066(3) -0.018(2) 0.038(3) 0.022(3)
C9A 0.158(6) 0.051(2) 0.066(3) -0.018(2) 0.038(3) 0.022(3)
C10 0.023(2) 0.031(2) 0.028(2) 0.000 -0.0008(18) 0.000
C11 0.036(3) 0.052(3) 0.031(3) 0.000 -0.010(2) 0.000
C12 0.036(3) 0.052(3) 0.025(2) 0.000 -0.002(2) 0.000
C13 0.027(3) 0.050(3) 0.051(3) 0.000 -0.002(2) 0.000
C14 0.0263(17) 0.040(2) 0.0302(17) 0.0073(16) 0.0031(13) 0.0009(14)

loop_
_atom_type_symbol
_atom_type_description
_atom_type_scat_dispersion_real
_atom_type_scat_dispersion_imag
_atom_type_scat_source
C C 0.0181 0.0091 'International Tables Vol C Tables 4.2.6.8 and 6.1.1.4'
H H 0.0000 0.0000 'International Tables Vol C Tables 4.2.6.8 and 6.1.1.4'
Br Br -0.6763 1.2805 'International Tables Vol C Tables 4.2.6.8 and 6.1.1.4'
N N 0.0311 0.0180 'International Tables Vol C Tables 4.2.6.8 and 6.1.1.4'
O O 0.0492 0.0322 'International Tables Vol C Tables 4.2.6.8 and 6.1.1.4'
Re Re -5.2083 5.8923 'International Tables Vol C Tables 4.2.6.8 and 6.1.1.4'

loop_
_geom_angle_atom_site_label_1
_geom_angle_atom_site_label_2
_geom_angle_atom_site_label_3
_geom_angle
_geom_angle_site_symmetry_1
_geom_angle_site_symmetry_3
_geom_angle_publ_flag
N1 Re1 Br1 84.44(7) . . ?
N1 Re1 Br1 84.45(7) 7_565 . ?
N1 Re1 N1 74.15(13) . 7_565 ?
N2 Re1 Br1 169.38(10) . . ?
N2 Re1 N1 87.08(10) . . ?
N2 Re1 N1 87.08(10) . 7_565 ?
C14 Re1 Br1 95.70(10) 7_565 . ?
C14 Re1 Br1 95.69(10) . . ?
C14 Re1 N1 173.13(12) . . ?
C14 Re1 N1 173.13(12) 7_565 7_565 ?
C14 Re1 N1 99.02(12) . 7_565 ?
C14 Re1 N1 99.02(12) 7_565 . ?
C14 Re1 N2 91.95(12) 7_565 . ?
C14 Re1 N2 91.95(12) . . ?
C14 Re1 C14 87.8(2) . 7_565 ?
C1 N1 Re1 124.5(2) . . ?
C1 N1 C5 117.6(3) . . ?
C5 N1 Re1 117.92(19) . . ?
C10 N2 Re1 129.6(3) . . ?
C10 N2 C12 105.1(4) . . ?
C12 N2 Re1 125.3(3) . . ?
C10 N3 C11 107.7(4) . . ?
C10 N3 C13 126.1(4) . . ?
C11 N3 C13 126.2(4) . . ?
N1 C1 H1 118.5 . . ?
N1 C1 C2 123.0(3) . . ?
C2 C1 H1 118.5 . . ?
C1 C2 H2 119.8 . . ?
C1 C2 C3 120.4(3) . . ?
C3 C2 H2 119.8 . . ?
C2 C3 C4 116.2(3) . . ?
C2 C3 C6 122.4(3) . . ?
C4 C3 C6 121.3(3) . . ?
C3 C4 H4 119.5 . . ?
C5 C4 C3 121.0(3) . . ?
C5 C4 H4 119.5 . . ?
N1 C5 C4 121.6(3) . . ?
N1 C5 C5 114.95(16) . 7_565 ?
C4 C5 C5 123.41(18) . 7_565 ?
C3 C6 C7 104.9(4) . . ?
C3 C6 C9A 114.0(7) . . ?
C7A C6 C3 108.5(8) . . ?
C7A C6 C8A 106.4(13) . . ?
C7A C6 C9A 112.0(15) . . ?
C8 C6 C3 113.6(4) . . ?
C8 C6 C7 106.7(6) . . ?
C8A C6 C3 109.7(8) . . ?
C8A C6 C9A 105.9(14) . . ?
C9 C6 C3 109.9(4) . . ?
C9 C6 C7 109.3(6) . . ?
C9 C6 C8 112.1(6) . . ?
C6 C7 H7A 109.5 . . ?
C6 C7 H7B 109.5 . . ?
C6 C7 H7C 109.5 . . ?
H7A C7 H7B 109.5 . . ?
H7A C7 H7C 109.5 . . ?
H7B C7 H7C 109.5 . . ?
C6 C7A H7AA 109.5 . . ?
C6 C7A H7AB 109.5 . . ?
C6 C7A H7AC 109.5 . . ?
H7AA C7A H7AB 109.5 . . ?
H7AA C7A H7AC 109.5 . . ?
H7AB C7A H7AC 109.5 . . ?
C6 C8 H8A 109.5 . . ?
C6 C8 H8B 109.5 . . ?
C6 C8 H8C 109.5 . . ?
H8A C8 H8B 109.5 . . ?
H8A C8 H8C 109.5 . . ?
H8B C8 H8C 109.5 . . ?
C6 C8A H8AA 109.5 . . ?
C6 C8A H8AB 109.5 . . ?
C6 C8A H8AC 109.5 . . ?
H8AA C8A H8AB 109.5 . . ?
H8AA C8A H8AC 109.5 . . ?
H8AB C8A H8AC 109.5 . . ?
C6 C9 H9A 109.5 . . ?
C6 C9 H9B 109.5 . . ?
C6 C9 H9C 109.5 . . ?
H9A C9 H9B 109.5 . . ?
H9A C9 H9C 109.5 . . ?
H9B C9 H9C 109.5 . . ?
C6 C9A H9AA 109.5 . . ?
C6 C9A H9AB 109.5 . . ?
C6 C9A H9AC 109.5 . . ?
H9AA C9A H9AB 109.5 . . ?
H9AA C9A H9AC 109.5 . . ?
H9AB C9A H9AC 109.5 . . ?
N2 C10 N3 110.9(4) . . ?
N2 C10 H10 124.5 . . ?
N3 C10 H10 124.5 . . ?
N3 C11 H11 127.1 . . ?
C12 C11 N3 105.9(4) . . ?
C12 C11 H11 127.1 . . ?
N2 C12 H12 124.8 . . ?
C11 C12 N2 110.5(5) . . ?
C11 C12 H12 124.8 . . ?
N3 C13 H13A 109.5 . . ?
N3 C13 H13B 109.5 . . ?
N3 C13 H13C 109.5 . . ?
H13A C13 H13B 109.5 . . ?
H13A C13 H13C 109.5 . . ?
H13B C13 H13C 109.5 . . ?
O1 C14 Re1 178.9(3) . . ?

loop_
_geom_bond_atom_site_label_1
_geom_bond_atom_site_label_2
_geom_bond_distance
_geom_bond_site_symmetry_2
_geom_bond_publ_flag
Re1 Br1 2.5963(6) . ?
Re1 N1 2.177(2) 7_565 ?
Re1 N1 2.177(2) . ?
Re1 N2 2.147(4) . ?
Re1 C14 1.892(4) . ?
Re1 C14 1.892(4) 7_565 ?
O1 C14 1.143(5) . ?
N1 C1 1.345(4) . ?
N1 C5 1.353(4) . ?
N2 C10 1.318(6) . ?
N2 C12 1.378(6) . ?
N3 C10 1.347(6) . ?
N3 C11 1.364(7) . ?
N3 C13 1.462(7) . ?
C1 H1 0.9300 . ?
C1 C2 1.373(5) . ?
C2 H2 0.9300 . ?
C2 C3 1.390(5) . ?
C3 C4 1.393(4) . ?
C3 C6 1.532(5) . ?
C4 H4 0.9300 . ?
C4 C5 1.384(4) . ?
C5 C5 1.484(6) 7_565 ?
C6 C7 1.584(12) . ?
C6 C7A 1.491(17) . ?
C6 C8 1.496(10) . ?
C6 C8A 1.528(18) . ?
C6 C9 1.494(10) . ?
C6 C9A 1.580(17) . ?
C7 H7A 0.9600 . ?
C7 H7B 0.9600 . ?
C7 H7C 0.9600 . ?
C7A H7AA 0.9600 . ?
C7A H7AB 0.9600 . ?
C7A H7AC 0.9600 . ?
C8 H8A 0.9600 . ?
C8 H8B 0.9600 . ?
C8 H8C 0.9600 . ?
C8A H8AA 0.9600 . ?
C8A H8AB 0.9600 . ?
C8A H8AC 0.9600 . ?
C9 H9A 0.9600 . ?
C9 H9B 0.9600 . ?
C9 H9C 0.9600 . ?
C9A H9AA 0.9600 . ?
C9A H9AB 0.9600 . ?
C9A H9AC 0.9600 . ?
C10 H10 0.9300 . ?
C11 H11 0.9300 . ?
C11 C12 1.340(8) . ?
C12 H12 0.9300 . ?
C13 H13A 0.9600 . ?
C13 H13B 0.9600 . ?
C13 H13C 0.9600 . ?

loop_
_geom_torsion_atom_site_label_1
_geom_torsion_atom_site_label_2
_geom_torsion_atom_site_label_3
_geom_torsion_atom_site_label_4
_geom_torsion
_geom_torsion_site_symmetry_1
_geom_torsion_site_symmetry_2
_geom_torsion_site_symmetry_3
_geom_torsion_site_symmetry_4
_geom_torsion_publ_flag
Re1 N1 C1 C2 177.4(3) . . . . ?
Re1 N1 C5 C4 -176.8(2) . . . . ?
Re1 N1 C5 C5 2.7(2) . . . 7_565 ?
Re1 N2 C10 N3 180.000(0) . . . . ?
Re1 N2 C12 C11 180.000(0) . . . . ?
N1 C1 C2 C3 -0.4(6) . . . . ?
N3 C11 C12 N2 0.000(1) . . . . ?
C1 N1 C5 C4 3.0(4) . . . . ?
C1 N1 C5 C5 -177.4(2) . . . 7_565 ?
C1 C2 C3 C4 2.7(5) . . . . ?
C1 C2 C3 C6 -176.0(4) . . . . ?
C2 C3 C4 C5 -2.1(5) . . . . ?
C2 C3 C6 C7 106.8(5) . . . . ?
C2 C3 C6 C7A 57.7(12) . . . . ?
C2 C3 C6 C8 -9.3(8) . . . . ?
C2 C3 C6 C8A -58.1(11) . . . . ?
C2 C3 C6 C9 -135.8(6) . . . . ?
C2 C3 C6 C9A -176.7(14) . . . . ?
C3 C4 C5 N1 -0.8(5) . . . . ?
C3 C4 C5 C5 179.7(2) . . . 7_565 ?
C4 C3 C6 C7 -71.8(5) . . . . ?
C4 C3 C6 C7A -120.9(12) . . . . ?
C4 C3 C6 C8 172.1(6) . . . . ?
C4 C3 C6 C8A 123.2(11) . . . . ?
C4 C3 C6 C9 45.5(7) . . . . ?
C4 C3 C6 C9A 4.7(15) . . . . ?
C5 N1 C1 C2 -2.5(5) . . . . ?
C6 C3 C4 C5 176.6(3) . . . . ?
C10 N2 C12 C11 0.000(0) . . . . ?
C10 N3 C11 C12 0.000(1) . . . . ?
C11 N3 C10 N2 0.000(1) . . . . ?
C12 N2 C10 N3 0.000(1) . . . . ?
C13 N3 C10 N2 180.000(1) . . . . ?
C13 N3 C11 C12 180.000(0) . . . . ?
